data_7040166
loop_
_publ_author_name
'Li, Lei-Lei'
'Pan, Rui'
'Zhao, Jun-Wei'
'Yang, Bai-Feng'
'Yang, Guo-Yu'

_publ_section_title
;
 A series of lanthanide germanate cluster organic frameworks.
;
_journal_issue 30
_journal_name_full 'Dalton transactions (Cambridge, England : 2003)'
_journal_page_first 11958
_journal_page_last 11967
_journal_paper_doi 10.1039/c6dt01629d
_journal_volume 45
_journal_year 2016
_chemical_formula_sum 'C72 H109 Ge12 N6 O80 Tb11'
_chemical_formula_weight 4957.85
_chemical_name_systematic
; 
 ? 
;
_space_group_IT_number 217
_symmetry_cell_setting cubic
_symmetry_space_group_name_Hall 'I -4 2 3'
_symmetry_space_group_name_H-M 'I -4 3 m'
_atom_sites_solution_hydrogens geom
_atom_sites_solution_primary direct
_atom_sites_solution_secondary difmap
_audit_creation_method SHELXL-97
_audit_update_record
;
2016-05-23 deposited with the CCDC.
2016-05-25 downloaded from the CCDC.
;
_cell_angle_alpha 90.00
_cell_angle_beta 90.00
_cell_angle_gamma 90.00
_cell_formula_units_Z 8
_cell_length_a 31.9966(2)
_cell_length_b 31.9966(2)
_cell_length_c 31.9966(2)
_cell_measurement_reflns_used 7741
_cell_measurement_temperature 293(2)
_cell_measurement_theta_max 29.4695
_cell_measurement_theta_min 2.9801
_cell_volume 32757.6(4)
_computing_cell_refinement
;
CrysAlisPro, Agilent Technologies,
Version 1.171.35.19 (release 27-10-2011 CrysAlis171 .NET)
(compiled Oct 27 2011,15:02:11)
;
_computing_data_collection
;
CrysAlisPro, Agilent Technologies,
Version 1.171.35.19 (release 27-10-2011 CrysAlis171 .NET)
(compiled Oct 27 2011,15:02:11)
;
_computing_data_reduction
;
CrysAlisPro, Agilent Technologies,
Version 1.171.35.19 (release 27-10-2011 CrysAlis171 .NET)
(compiled Oct 27 2011,15:02:11)
;
_computing_molecular_graphics 'Olex2 (Dolomanov et al., 2009)'
_computing_publication_material 'Olex2 (Dolomanov et al., 2009)'
_computing_structure_refinement 'SHELXL-97 (Sheldrick, 1997)'
_computing_structure_solution 'SHELXS-97 (Sheldrick, 1990)'
_diffrn_ambient_temperature 293(2)
_diffrn_detector_area_resol_mean 10.4170
_diffrn_measured_fraction_theta_full 0.995
_diffrn_measured_fraction_theta_max 0.995
_diffrn_measurement_device_type 'Xcalibur, Atlas, Gemini ultra'
_diffrn_measurement_method '\w scans'
_diffrn_radiation_monochromator graphite
_diffrn_radiation_source 'Enhance (Mo) X-ray Source'
_diffrn_radiation_type MoK\a
_diffrn_radiation_wavelength 0.71073
_diffrn_reflns_av_R_equivalents 0.0318
_diffrn_reflns_av_sigmaI/netI 0.0356
_diffrn_reflns_limit_h_max 33
_diffrn_reflns_limit_h_min -24
_diffrn_reflns_limit_k_max 32
_diffrn_reflns_limit_k_min -7
_diffrn_reflns_limit_l_max 23
_diffrn_reflns_limit_l_min -38
_diffrn_reflns_number 14823
_diffrn_reflns_theta_full 24.98
_diffrn_reflns_theta_max 24.98
_diffrn_reflns_theta_min 2.99
_diffrn_standards_decay_% none
_diffrn_standards_interval_count none
_diffrn_standards_interval_time none
_diffrn_standards_number 17797
_exptl_absorpt_coefficient_mu 6.925
_exptl_absorpt_correction_T_max 0.5163
_exptl_absorpt_correction_T_min 0.2564
_exptl_absorpt_correction_type multi-scan
_exptl_absorpt_process_details SADABS
_exptl_crystal_colour COLOURLESS
_exptl_crystal_density_diffrn 2.011
_exptl_crystal_density_method 'not measured'
_exptl_crystal_description BLOCK
_exptl_crystal_F_000 18576
_exptl_crystal_size_max 0.27
_exptl_crystal_size_mid 0.18
_exptl_crystal_size_min 0.11
_refine_diff_density_max 2.206
_refine_diff_density_min -2.409
_refine_diff_density_rms 0.199
_refine_ls_abs_structure_details 'Flack H D (1983), Acta Cryst. A39, 876-881'
_refine_ls_abs_structure_Flack 0.07(3)
_refine_ls_extinction_method none
_refine_ls_goodness_of_fit_ref 1.048
_refine_ls_hydrogen_treatment constr
_refine_ls_matrix_type full
_refine_ls_number_parameters 353
_refine_ls_number_reflns 5010
_refine_ls_number_restraints 737
_refine_ls_restrained_S_all 1.009
_refine_ls_R_factor_all 0.0520
_refine_ls_R_factor_gt 0.0444
_refine_ls_shift/su_max 0.002
_refine_ls_shift/su_mean 0.000
_refine_ls_structure_factor_coef Fsqd
_refine_ls_weighting_details 'calc w=1/[\s^2^(Fo^2^)+(0.0695P)^2^+762.1835P] where P=(Fo^2^+2Fc^2^)/3'
_refine_ls_weighting_scheme calc
_refine_ls_wR_factor_gt 0.1202
_refine_ls_wR_factor_ref 0.1268
_reflns_number_gt 4593
_reflns_number_total 5010
_reflns_threshold_expression >2sigma(I)
_cod_data_source_file c6dt01629d2.cif
_cod_data_source_block 5
_cod_depositor_comments
;
The following automatic conversions were performed:

'_symmetry_cell_setting' value 'Cubic' changed to 'cubic' according
to
/usr/data/users/saulius/crontab/automatic-downloads/current/RSC/lib/dictionaries/cif_core.dic
dictionary named 'cif_core.dic' version 2.4.2 from 2011-04-26.

'_exptl_absorpt_correction_type' value 'MULTI-SCAN' changed to
'multi-scan' according to
/usr/data/users/saulius/crontab/automatic-downloads/current/RSC/lib/dictionaries/cif_core.dic
dictionary named 'cif_core.dic' version 2.4.2 from 2011-04-26.

Automatic conversion script
Id: cif_fix_values 4268 2015-11-12 08:31:59Z antanas 
;
_cod_original_sg_symbol_H-M I-43m
_cod_database_code 7040166

loop_
_symmetry_equiv_pos_as_xyz
'x, y, z'
'-x, -y, z'
'-x, y, -z'
'x, -y, -z'
'z, x, y'
'z, -x, -y'
'-z, -x, y'
'-z, x, -y'
'y, z, x'
'-y, z, -x'
'y, -z, -x'
'-y, -z, x'
'y, x, z'
'-y, -x, z'
'y, -x, -z'
'-y, x, -z'
'x, z, y'
'-x, z, -y'
'-x, -z, y'
'x, -z, -y'
'z, y, x'
'z, -y, -x'
'-z, y, -x'
'-z, -y, x'
'x+1/2, y+1/2, z+1/2'
'-x+1/2, -y+1/2, z+1/2'
'-x+1/2, y+1/2, -z+1/2'
'x+1/2, -y+1/2, -z+1/2'
'z+1/2, x+1/2, y+1/2'
'z+1/2, -x+1/2, -y+1/2'
'-z+1/2, -x+1/2, y+1/2'
'-z+1/2, x+1/2, -y+1/2'
'y+1/2, z+1/2, x+1/2'
'-y+1/2, z+1/2, -x+1/2'
'y+1/2, -z+1/2, -x+1/2'
'-y+1/2, -z+1/2, x+1/2'
'y+1/2, x+1/2, z+1/2'
'-y+1/2, -x+1/2, z+1/2'
'y+1/2, -x+1/2, -z+1/2'
'-y+1/2, x+1/2, -z+1/2'
'x+1/2, z+1/2, y+1/2'
'-x+1/2, z+1/2, -y+1/2'
'-x+1/2, -z+1/2, y+1/2'
'x+1/2, -z+1/2, -y+1/2'
'z+1/2, y+1/2, x+1/2'
'z+1/2, -y+1/2, -x+1/2'
'-z+1/2, y+1/2, -x+1/2'
'-z+1/2, -y+1/2, x+1/2'

loop_
_atom_site_label
_atom_site_type_symbol
_atom_site_fract_x
_atom_site_fract_y
_atom_site_fract_z
_atom_site_U_iso_or_equiv
_atom_site_adp_type
_atom_site_occupancy
_atom_site_symmetry_multiplicity
_atom_site_calc_flag
_atom_site_refinement_flags
Tb1 Tb 0.828393(16) 0.68170(2) 0.828393(16) 0.02109(18) Uani 1 2 d S
Tb2 Tb 0.87165(2) 0.733282(17) 0.733282(17) 0.02181(18) Uani 1 2 d S
Tb3 Tb 0.97172(3) 0.68416(2) 0.68416(2) 0.0409(3) Uani 1 2 d S
Tb4 Tb 0.69803(3) 0.69803(3) 0.69803(3) 0.0449(4) Uani 1 6 d S
Tb5 Tb 0.86032(3) 0.86032(3) 0.86032(3) 0.0389(4) Uani 1 6 d S
Ge1 Ge 0.72398(4) 0.65352(4) 0.79523(4) 0.0254(3) Uani 1 1 d .
Ge2 Ge 0.83456(4) 0.76355(4) 0.90588(4) 0.0269(3) Uani 1 1 d .
N1 N 0.9866(4) 0.6264(4) 0.7389(5) 0.054(3) Uani 1 1 d U
O1 O 0.7447(3) 0.6427(4) 0.7447(3) 0.035(2) Uani 1 2 d SU
O2 O 0.6806(3) 0.6806(3) 0.7732(3) 0.032(2) Uani 1 2 d SU
O3 O 0.7567(2) 0.6888(2) 0.8207(3) 0.0268(16) Uani 1 1 d U
O4 O 0.8165(3) 0.5444(4) 0.8165(3) 0.044(3) Uani 1 2 d SDU
O5 O 0.8095(3) 0.6115(4) 0.8095(3) 0.048(3) Uani 1 2 d SDU
O6 O 0.7612(3) 0.7612(3) 0.9389(4) 0.049(3) Uani 1 2 d SU
O7 O 0.7445(5) 0.7220(5) 0.9947(5) 0.044(4) Uani 0.50 1 d PDU
O8 O 0.8164(3) 0.8164(3) 0.9113(3) 0.030(2) Uani 1 2 d SU
O9 O 0.8817(3) 0.7820(4) 0.8817(3) 0.035(2) Uani 1 2 d SU
O10 O 0.8047(2) 0.7367(3) 0.8689(2) 0.0278(16) Uani 1 1 d U
O11 O 0.9216(3) 0.6777(3) 0.7407(3) 0.047(2) Uani 1 1 d U
O12 O 0.8953(3) 0.6476(3) 0.7981(4) 0.055(2) Uani 1 1 d U
O4' O 0.6517(4) 0.6517(4) 0.9132(5) 0.081(4) Uani 1 2 d SDU
O5' O 0.6796(2) 0.6796(2) 0.8590(4) 0.041(3) Uani 1 2 d SDU
O6' O 0.8807(3) 0.6869(5) 0.8807(3) 0.059(3) Uani 1 2 d SU
O7' O 0.9001(7) 0.6395(7) 0.9256(7) 0.064(4) Uani 0.50 1 d PU
O1W O 0.9946(6) 0.6255(6) 0.6457(7) 0.063(5) Uani 0.50 1 d PU
O2W O 0.7035(14) 0.6443(10) 0.6443(10) 0.052(10) Uiso 0.33 2 d SPU
O3W O 0.7424(4) 0.7424(4) 0.7424(4) 0.033(4) Uani 1 6 d SU
O4W O 0.8170(3) 0.8170(3) 0.8170(3) 0.024(4) Uani 1 6 d SU
O5W O 0.9199(13) 0.9061(13) 0.8558(13) 0.029(11) Uani 0.17 1 d PU
O6W O 0.8780(3) 0.5764(5) 0.8780(3) 0.062(3) Uani 1 2 d SU
O7W O 0.8622(5) 0.9444(3) 0.0556(3) 0.051(4) Uani 1 2 d S
O8W O 0.7479(5) 0.5759(5) 0.6047(5) 0.095 Uiso 1 1 d U
O9W O 0.7461(15) 0.5000 0.5000 0.099 Uiso 0.67 4 d SP
C1 C 0.7099(4) 0.5996(5) 0.8223(5) 0.050(3) Uani 1 1 d DU
C2 C 0.7431(4) 0.5690(7) 0.8083(9) 0.042(4) Uani 0.50 1 d PDU
C3 C 0.7898(4) 0.5720(4) 0.8142(9) 0.045(4) Uani 0.50 1 d PDU
C4 C 0.8497(4) 0.7367(5) 0.9584(4) 0.046(3) Uani 1 1 d DU
C5 C 0.8167(9) 0.7397(10) 0.9933(9) 0.048(4) Uani 0.50 1 d PU
C6 C 0.7728(7) 0.7373(8) 0.9736(7) 0.041(4) Uani 0.50 1 d PDU
C7 C 0.9234(4) 0.6513(5) 0.7711(6) 0.048(3) Uani 1 1 d U
C8 C 0.9611(4) 0.6241(5) 0.7718(6) 0.052(3) Uani 1 1 d U
C9 C 0.9679(5) 0.5984(5) 0.8054(6) 0.063(3) Uani 1 1 d U
H9 H 0.9488 0.5985 0.8273 0.076 Uiso 1 1 calc R
C10 C 1.0019(6) 0.5728(7) 0.8077(8) 0.084(4) Uani 1 1 d U
H10 H 1.0059 0.5541 0.8296 0.101 Uiso 1 1 calc R
C11 C 1.0312(6) 0.5768(6) 0.7735(7) 0.080(4) Uani 1 1 d U
H11 H 1.0575 0.5645 0.7747 0.097 Uiso 1 1 calc R
C12 C 1.0181(6) 0.6004(6) 0.7378(7) 0.073(3) Uani 1 1 d U
H12 H 1.0326 0.5971 0.7128 0.088 Uiso 1 1 calc R
C2' C 0.6709(6) 0.6067(8) 0.8483(7) 0.049(4) Uani 0.50 1 d PDU
C3' C 0.6706(7) 0.6414(4) 0.8804(5) 0.043(4) Uani 0.50 1 d PDU
C5' C 0.8871(7) 0.7084(9) 0.9562(10) 0.052(4) Uani 0.50 1 d PDU
C6' C 0.8849(10) 0.6753(10) 0.9190(10) 0.052(4) Uani 0.50 1 d PU

loop_
_atom_site_aniso_label
_atom_site_aniso_U_11
_atom_site_aniso_U_22
_atom_site_aniso_U_33
_atom_site_aniso_U_23
_atom_site_aniso_U_13
_atom_site_aniso_U_12
Tb1 0.0223(2) 0.0187(4) 0.0223(2) 0.0011(2) -0.0047(3) 0.0011(2)
Tb2 0.0180(4) 0.0237(3) 0.0237(3) -0.0021(3) -0.0002(2) -0.0002(2)
Tb3 0.0176(4) 0.0525(4) 0.0525(4) -0.0217(5) 0.0024(2) 0.0024(2)
Tb4 0.0449(4) 0.0449(4) 0.0449(4) -0.0098(4) -0.0098(4) -0.0098(4)
Tb5 0.0389(4) 0.0389(4) 0.0389(4) -0.0083(4) -0.0083(4) -0.0083(4)
Ge1 0.0330(7) 0.0182(6) 0.0250(6) 0.0013(5) -0.0064(5) -0.0025(5)
Ge2 0.0312(7) 0.0270(6) 0.0225(6) 0.0025(5) -0.0082(5) -0.0041(5)
N1 0.029(5) 0.046(5) 0.085(6) -0.006(5) 0.008(5) 0.019(4)
O1 0.034(3) 0.038(5) 0.034(3) -0.009(3) -0.004(5) -0.009(3)
O2 0.035(3) 0.035(3) 0.025(5) -0.010(3) -0.010(3) 0.007(4)
O3 0.018(3) 0.030(4) 0.033(4) -0.007(3) -0.001(3) 0.000(3)
O4 0.053(4) 0.025(5) 0.053(4) 0.002(3) -0.020(6) 0.002(3)
O5 0.059(4) 0.025(5) 0.059(4) -0.004(3) -0.013(5) -0.004(3)
O6 0.062(4) 0.062(4) 0.023(5) -0.003(3) -0.003(3) -0.026(6)
O7 0.051(8) 0.049(7) 0.031(7) -0.012(6) 0.000(6) -0.020(7)
O8 0.031(3) 0.031(3) 0.028(5) -0.004(3) -0.004(3) -0.006(4)
O9 0.034(3) 0.038(5) 0.034(3) -0.006(3) -0.010(5) -0.006(3)
O10 0.027(4) 0.035(4) 0.022(3) -0.004(3) -0.010(3) -0.001(3)
O11 0.033(4) 0.048(5) 0.059(5) -0.019(4) 0.002(4) 0.008(4)
O12 0.042(4) 0.047(5) 0.075(5) 0.002(4) -0.007(4) 0.015(4)
O4' 0.099(6) 0.099(6) 0.044(7) 0.005(4) 0.005(4) -0.062(8)
O5' 0.045(4) 0.045(4) 0.033(5) 0.004(3) 0.004(3) -0.026(5)
O6' 0.059(4) 0.061(6) 0.059(4) 0.003(4) -0.033(5) 0.003(4)
O7' 0.075(8) 0.059(8) 0.059(8) -0.003(7) -0.023(7) 0.010(7)
O1W 0.041(8) 0.064(10) 0.086(11) -0.029(10) 0.019(8) 0.000(8)
O3W 0.033(4) 0.033(4) 0.033(4) -0.003(5) -0.003(5) -0.003(5)
O4W 0.024(4) 0.024(4) 0.024(4) -0.001(4) -0.001(4) -0.001(4)
O5W 0.029(11) 0.029(11) 0.029(11) -0.0002(10) -0.0001(10) 0.0000(10)
O6W 0.068(4) 0.050(6) 0.068(4) -0.002(4) -0.024(6) -0.002(4)
O7W 0.058(9) 0.047(5) 0.047(5) 0.010(7) 0.002(5) -0.002(5)
C1 0.060(6) 0.046(5) 0.042(5) -0.002(5) -0.001(5) 0.003(5)
C2 0.047(8) 0.034(7) 0.046(7) -0.001(7) -0.016(7) -0.002(7)
C3 0.050(7) 0.036(7) 0.049(7) -0.006(7) -0.008(7) -0.006(7)
C4 0.051(5) 0.055(5) 0.032(5) 0.003(5) -0.017(4) 0.001(5)
C5 0.047(8) 0.061(8) 0.037(7) 0.002(7) -0.004(7) -0.015(8)
C6 0.050(8) 0.046(7) 0.028(7) -0.007(7) 0.002(7) -0.010(7)
C7 0.029(5) 0.039(6) 0.076(7) -0.013(6) -0.004(5) 0.008(5)
C8 0.030(5) 0.041(5) 0.086(7) 0.001(6) -0.006(5) 0.008(5)
C9 0.044(5) 0.059(6) 0.086(6) 0.014(6) -0.001(5) 0.020(5)
C10 0.059(7) 0.080(7) 0.113(8) 0.010(7) 0.002(7) 0.016(7)
C11 0.055(7) 0.080(8) 0.107(9) 0.024(7) 0.007(7) 0.020(7)
C12 0.048(6) 0.067(7) 0.104(8) 0.006(7) 0.016(6) 0.008(6)
C2' 0.056(8) 0.049(8) 0.042(8) -0.008(7) -0.005(7) -0.023(7)
C3' 0.044(7) 0.050(7) 0.036(7) -0.006(7) -0.004(7) -0.020(7)
C5' 0.058(8) 0.055(8) 0.043(8) -0.005(7) -0.023(7) -0.001(7)
C6' 0.057(7) 0.049(7) 0.049(7) -0.003(7) -0.020(7) -0.004(7)

loop_
_atom_type_symbol
_atom_type_description
_atom_type_scat_dispersion_real
_atom_type_scat_dispersion_imag
_atom_type_scat_source
C C 0.0033 0.0016 'International Tables Vol C Tables 4.2.6.8 and 6.1.1.4'
H H 0.0000 0.0000 'International Tables Vol C Tables 4.2.6.8 and 6.1.1.4'
N N 0.0061 0.0033 'International Tables Vol C Tables 4.2.6.8 and 6.1.1.4'
O O 0.0106 0.0060 'International Tables Vol C Tables 4.2.6.8 and 6.1.1.4'
Ge Ge 0.1547 1.8001 'International Tables Vol C Tables 4.2.6.8 and 6.1.1.4'
Tb Tb -0.1723 4.1537 'International Tables Vol C Tables 4.2.6.8 and 6.1.1.4'

loop_
_geom_angle_atom_site_label_1
_geom_angle_atom_site_label_2
_geom_angle_atom_site_label_3
_geom_angle
_geom_angle_site_symmetry_1
_geom_angle_site_symmetry_3
O10 Tb1 O10 77.8(4) 21 .
O10 Tb1 O3 70.1(3) 21 21
O10 Tb1 O3 116.4(3) . 21
O10 Tb1 O3 116.4(3) 21 .
O10 Tb1 O3 70.1(3) . .
O3 Tb1 O3 77.4(4) 21 .
O10 Tb1 O6' 77.4(4) 21 .
O10 Tb1 O6' 77.4(4) . .
O3 Tb1 O6' 140.0(2) 21 .
O3 Tb1 O6' 140.0(2) . .
O10 Tb1 O5 140.3(2) 21 .
O10 Tb1 O5 140.3(2) . .
O3 Tb1 O5 79.5(3) 21 .
O3 Tb1 O5 79.5(3) . .
O6' Tb1 O5 114.8(5) . .
O10 Tb1 O12 74.6(3) 21 .
O10 Tb1 O12 143.2(3) . .
O3 Tb1 O12 76.0(3) 21 .
O3 Tb1 O12 145.0(3) . .
O6' Tb1 O12 73.2(3) . .
O5 Tb1 O12 73.7(3) . .
O10 Tb1 O12 143.2(3) 21 21
O10 Tb1 O12 74.6(3) . 21
O3 Tb1 O12 145.0(3) 21 21
O3 Tb1 O12 76.0(3) . 21
O6' Tb1 O12 73.2(3) . 21
O5 Tb1 O12 73.7(3) . 21
O12 Tb1 O12 116.2(5) . 21
O10 Tb1 Tb2 35.70(19) 21 .
O10 Tb1 Tb2 104.0(2) . .
O3 Tb1 Tb2 35.7(2) 21 .
O3 Tb1 Tb2 103.7(2) . .
O6' Tb1 Tb2 106.44(19) . .
O5 Tb1 Tb2 107.58(16) . .
O12 Tb1 Tb2 64.8(2) . .
O12 Tb1 Tb2 178.6(2) 21 .
O10 Tb1 Tb2 104.0(2) 21 9
O10 Tb1 Tb2 35.7(2) . 9
O3 Tb1 Tb2 103.7(2) 21 9
O3 Tb1 Tb2 35.7(2) . 9
O6' Tb1 Tb2 106.44(19) . 9
O5 Tb1 Tb2 107.58(16) . 9
O12 Tb1 Tb2 178.6(2) . 9
O12 Tb1 Tb2 64.8(2) 21 9
Tb2 Tb1 Tb2 114.21(3) . 9
O3 Tb2 O3 84.3(4) 5 21
O3 Tb2 O10 71.0(3) 5 5
O3 Tb2 O10 125.3(3) 21 5
O3 Tb2 O10 125.3(3) 5 21
O3 Tb2 O10 71.0(3) 21 21
O10 Tb2 O10 84.5(4) 5 21
O3 Tb2 O11 88.9(3) 5 17
O3 Tb2 O11 141.0(3) 21 17
O10 Tb2 O11 87.8(3) 5 17
O10 Tb2 O11 139.5(3) 21 17
O3 Tb2 O11 141.0(3) 5 .
O3 Tb2 O11 88.9(3) 21 .
O10 Tb2 O11 139.5(3) 5 .
O10 Tb2 O11 87.8(3) 21 .
O11 Tb2 O11 72.8(5) 17 .
O3 Tb2 O5' 71.2(3) 5 5
O3 Tb2 O5' 71.2(3) 21 5
O10 Tb2 O5' 136.3(2) 5 5
O10 Tb2 O5' 136.3(2) 21 5
O11 Tb2 O5' 70.3(3) 17 5
O11 Tb2 O5' 70.3(3) . 5
O3 Tb2 O6 136.0(2) 5 5
O3 Tb2 O6 136.0(2) 21 5
O10 Tb2 O6 70.1(3) 5 5
O10 Tb2 O6 70.1(3) 21 5
O11 Tb2 O6 69.9(3) 17 5
O11 Tb2 O6 69.9(3) . 5
O5' Tb2 O6 129.9(4) 5 5
O3 Tb2 Tb1 36.22(19) 5 5
O3 Tb2 Tb1 112.8(2) 21 5
O10 Tb2 Tb1 36.1(2) 5 5
O10 Tb2 Tb1 112.9(2) 21 5
O11 Tb2 Tb1 80.7(3) 17 5
O11 Tb2 Tb1 153.5(3) . 5
O5' Tb2 Tb1 101.50(12) 5 5
O6 Tb2 Tb1 100.75(13) 5 5
O3 Tb2 Tb1 112.8(2) 5 .
O3 Tb2 Tb1 36.22(19) 21 .
O10 Tb2 Tb1 112.9(2) 5 .
O10 Tb2 Tb1 36.1(2) 21 .
O11 Tb2 Tb1 153.5(3) 17 .
O11 Tb2 Tb1 80.7(3) . .
O5' Tb2 Tb1 101.50(12) 5 .
O6 Tb2 Tb1 100.75(13) 5 .
Tb1 Tb2 Tb1 125.79(3) 5 .
O3 Tb2 Tb3 117.8(2) 5 .
O3 Tb2 Tb3 117.8(2) 21 .
O10 Tb2 Tb3 117.0(2) 5 .
O10 Tb2 Tb3 117.0(2) 21 .
O11 Tb2 Tb3 36.4(3) 17 .
O11 Tb2 Tb3 36.4(3) . .
O5' Tb2 Tb3 64.7(3) 5 .
O6 Tb2 Tb3 65.2(3) 5 .
Tb1 Tb2 Tb3 117.104(14) 5 .
Tb1 Tb2 Tb3 117.104(14) . .
O4 Tb3 O1W 71.2(6) 35_566 17
O4 Tb3 O1W 71.2(6) 35_566 .
O1W Tb3 O1W 22.3(11) 17 .
O4 Tb3 O4' 141.1(5) 35_566 5
O1W Tb3 O4' 70.7(6) 17 5
O1W Tb3 O4' 70.7(6) . 5
O4 Tb3 O7 72.8(5) 35_566 5
O1W Tb3 O7 136.6(7) 17 5
O1W Tb3 O7 144.0(6) . 5
O4' Tb3 O7 144.6(5) 5 5
O4 Tb3 O7 72.8(5) 35_566 21
O1W Tb3 O7 144.0(6) 17 21
O1W Tb3 O7 136.6(7) . 21
O4' Tb3 O7 144.6(5) 5 21
O7 Tb3 O7 24.6(8) 5 21
O4 Tb3 O11 131.8(3) 35_566 .
O1W Tb3 O11 138.9(6) 17 .
O1W Tb3 O11 121.7(6) . .
O4' Tb3 O11 76.6(4) 5 .
O7 Tb3 O11 84.0(5) 5 .
O7 Tb3 O11 69.2(5) 21 .
O4 Tb3 O11 131.8(3) 35_566 17
O1W Tb3 O11 121.7(6) 17 17
O1W Tb3 O11 138.9(6) . 17
O4' Tb3 O11 76.6(4) 5 17
O7 Tb3 O11 69.2(5) 5 17
O7 Tb3 O11 84.0(5) 21 17
O11 Tb3 O11 72.0(5) . 17
O4 Tb3 N1 79.4(3) 35_566 .
O1W Tb3 N1 96.2(6) 17 .
O1W Tb3 N1 74.2(6) . .
O4' Tb3 N1 97.3(3) 5 .
O7 Tb3 N1 100.2(5) 5 .
O7 Tb3 N1 76.1(5) 21 .
O11 Tb3 N1 63.6(4) . .
O11 Tb3 N1 135.4(4) 17 .
O4 Tb3 N1 79.4(3) 35_566 17
O1W Tb3 N1 74.2(6) 17 17
O1W Tb3 N1 96.2(6) . 17
O4' Tb3 N1 97.3(3) 5 17
O7 Tb3 N1 76.1(5) 5 17
O7 Tb3 N1 100.2(5) 21 17
O11 Tb3 N1 135.4(4) . 17
O11 Tb3 N1 63.6(4) 17 17
N1 Tb3 N1 158.6(5) . 17
O4 Tb3 Tb2 146.0(3) 35_566 .
O1W Tb3 Tb2 141.8(5) 17 .
O1W Tb3 Tb2 141.8(5) . .
O4' Tb3 Tb2 72.9(4) 5 .
O7 Tb3 Tb2 74.0(4) 5 .
O7 Tb3 Tb2 74.0(4) 21 .
O11 Tb3 Tb2 36.0(2) . .
O11 Tb3 Tb2 36.0(2) 17 .
N1 Tb3 Tb2 99.6(3) . .
N1 Tb3 Tb2 99.6(3) 17 .
O2W Tb4 O2W 66.7(17) 5 .
O2W Tb4 O2W 66.7(17) 5 9
O2W Tb4 O2W 66.7(17) . 9
O2W Tb4 O3W 140.6(11) 5 .
O2W Tb4 O3W 140.6(11) . .
O2W Tb4 O3W 140.6(11) 9 .
O2W Tb4 O2 67.8(11) 5 9
O2W Tb4 O2 122.1(3) . 9
O2W Tb4 O2 122.1(3) 9 9
O3W Tb4 O2 72.8(3) . 9
O2W Tb4 O2 122.1(3) 5 5
O2W Tb4 O2 67.8(11) . 5
O2W Tb4 O2 122.1(3) 9 5
O3W Tb4 O2 72.8(3) . 5
O2 Tb4 O2 111.7(2) 9 5
O2W Tb4 O2 122.1(3) 5 .
O2W Tb4 O2 122.1(3) . .
O2W Tb4 O2 67.8(11) 9 .
O3W Tb4 O2 72.8(3) . .
O2 Tb4 O2 111.7(2) 9 .
O2 Tb4 O2 111.7(2) 5 .
O2W Tb4 O1 144.1(11) 5 .
O2W Tb4 O1 83.7(6) . .
O2W Tb4 O1 83.7(6) 9 .
O3W Tb4 O1 75.2(2) . .
O2 Tb4 O1 148.1(4) 9 .
O2 Tb4 O1 57.51(6) 5 .
O2 Tb4 O1 57.51(6) . .
O2W Tb4 O1 83.7(6) 5 5
O2W Tb4 O1 83.7(6) . 5
O2W Tb4 O1 144.1(11) 9 5
O3W Tb4 O1 75.2(2) . 5
O2 Tb4 O1 57.51(6) 9 5
O2 Tb4 O1 57.51(6) 5 5
O2 Tb4 O1 148.1(4) . 5
O1 Tb4 O1 113.7(2) . 5
O2W Tb4 O1 83.7(6) 5 9
O2W Tb4 O1 144.1(11) . 9
O2W Tb4 O1 83.7(6) 9 9
O3W Tb4 O1 75.2(2) . 9
O2 Tb4 O1 57.51(6) 9 9
O2 Tb4 O1 148.1(4) 5 9
O2 Tb4 O1 57.51(6) . 9
O1 Tb4 O1 113.7(2) . 9
O1 Tb4 O1 113.7(2) 5 9
O4W Tb5 O5W 140.6(10) . 13
O4W Tb5 O5W 140.6(10) . 21
O5W Tb5 O5W 66.6(16) 13 21
O4W Tb5 O5W 140.6(10) . 9
O5W Tb5 O5W 74(2) 13 9
O5W Tb5 O5W 56(2) 21 9
O4W Tb5 O5W 140.6(10) . .
O5W Tb5 O5W 15(2) 13 .
O5W Tb5 O5W 74(2) 21 .
O5W Tb5 O5W 66.6(16) 9 .
O4W Tb5 O5W 140.6(10) . 17
O5W Tb5 O5W 66.6(16) 13 17
O5W Tb5 O5W 66.6(16) 21 17
O5W Tb5 O5W 15(2) 9 17
O5W Tb5 O5W 56(2) . 17
O4W Tb5 O5W 140.6(10) . 5
O5W Tb5 O5W 56(2) 13 5
O5W Tb5 O5W 15(2) 21 5
O5W Tb5 O5W 66.6(16) 9 5
O5W Tb5 O5W 66.6(16) . 5
O5W Tb5 O5W 74(2) 17 5
O4W Tb5 O8 74.6(2) . 9
O5W Tb5 O8 78.3(10) 13 9
O5W Tb5 O8 90.8(10) 21 9
O5W Tb5 O8 143.5(10) 9 9
O5W Tb5 O8 90.8(10) . 9
O5W Tb5 O8 143.5(10) 17 9
O5W Tb5 O8 78.3(10) 5 9
O4W Tb5 O8 74.6(2) . 5
O5W Tb5 O8 90.8(10) 13 5
O5W Tb5 O8 143.5(10) 21 5
O5W Tb5 O8 90.8(10) 9 5
O5W Tb5 O8 78.3(10) . 5
O5W Tb5 O8 78.3(10) 17 5
O5W Tb5 O8 143.5(10) 5 5
O8 Tb5 O8 113.2(2) 9 5
O4W Tb5 O8 74.6(2) . .
O5W Tb5 O8 143.5(10) 13 .
O5W Tb5 O8 78.3(10) 21 .
O5W Tb5 O8 78.3(10) 9 .
O5W Tb5 O8 143.5(10) . .
O5W Tb5 O8 90.8(10) 17 .
O5W Tb5 O8 90.8(10) 5 .
O8 Tb5 O8 113.2(2) 9 .
O8 Tb5 O8 113.2(2) 5 .
O4W Tb5 O9 75.9(2) . 5
O5W Tb5 O9 65.6(10) 13 5
O5W Tb5 O9 126.8(10) 21 5
O5W Tb5 O9 126.8(10) 9 5
O5W Tb5 O9 65.6(10) . 5
O5W Tb5 O9 112.4(10) 17 5
O5W Tb5 O9 112.4(10) 5 5
O8 Tb5 O9 57.84(5) 9 5
O8 Tb5 O9 57.84(5) 5 5
O8 Tb5 O9 150.5(4) . 5
O4W Tb5 O9 75.9(2) . 9
O5W Tb5 O9 112.4(10) 13 9
O5W Tb5 O9 65.6(10) 21 9
O5W Tb5 O9 112.4(10) 9 9
O5W Tb5 O9 126.8(10) . 9
O5W Tb5 O9 126.8(10) 17 9
O5W Tb5 O9 65.6(10) 5 9
O8 Tb5 O9 57.84(5) 9 9
O8 Tb5 O9 150.5(4) 5 9
O8 Tb5 O9 57.84(5) . 9
O9 Tb5 O9 114.24(19) 5 9
O3 Ge1 O2 109.7(4) . .
O3 Ge1 O1 109.1(4) . .
O2 Ge1 O1 91.5(5) . .
O3 Ge1 C1 119.7(5) . .
O2 Ge1 C1 114.8(6) . .
O1 Ge1 C1 108.2(6) . .
O10 Ge2 O9 109.2(4) . .
O10 Ge2 O8 110.5(4) . .
O9 Ge2 O8 90.2(5) . .
O10 Ge2 C4 120.2(5) . .
O9 Ge2 C4 107.9(6) . .
O8 Ge2 C4 114.4(6) . .
C12 N1 C8 117.3(16) . .
C12 N1 Tb3 125.2(13) . .
C8 N1 Tb3 117.4(9) . .
Ge1 O1 Ge1 129.7(7) 21 .
Ge1 O1 Tb4 99.5(4) 21 .
Ge1 O1 Tb4 99.5(4) . .
Ge1 O2 Ge1 127.1(6) . 13
Ge1 O2 Tb4 108.1(4) . .
Ge1 O2 Tb4 108.1(4) 13 .
Ge1 O3 Tb2 122.6(4) . 9
Ge1 O3 Tb1 125.5(4) . .
Tb2 O3 Tb1 108.1(3) 9 .
C3 O4 C3 53(2) 21 .
C3 O4 Tb3 135.3(10) 21 32_646
C3 O4 Tb3 135.3(10) . 32_646
C3 O5 C3 46(2) 21 .
C3 O5 Tb1 156.5(11) 21 .
C3 O5 Tb1 156.5(11) . .
C6 O6 C6 70(2) . 13
C6 O6 Tb2 125.8(12) . 9
C6 O6 Tb2 125.8(12) 13 9
O7 O7 C6 103.7(16) 13 .
O7 O7 C6 42.4(9) 13 13
C6 O7 C6 61(2) . 13
O7 O7 Tb3 77.7(4) 13 9
C6 O7 Tb3 128.6(16) . 9
C6 O7 Tb3 103.9(11) 13 9
Ge2 O8 Ge2 127.0(6) . 13
Ge2 O8 Tb5 106.1(4) . .
Ge2 O8 Tb5 106.1(4) 13 .
Ge2 O9 Ge2 128.0(7) . 21
Ge2 O9 Tb5 101.7(4) . .
Ge2 O9 Tb5 101.7(4) 21 .
Ge2 O10 Tb2 122.8(4) . 9
Ge2 O10 Tb1 125.1(4) . .
Tb2 O10 Tb1 108.2(3) 9 .
C7 O11 Tb2 126.1(9) . .
C7 O11 Tb3 126.1(9) . .
Tb2 O11 Tb3 107.6(4) . .
C7 O12 Tb1 144.2(10) . .
C3' O4' C3' 64(2) 13 .
C3' O4' Tb3 124.1(14) 13 9
C3' O4' Tb3 124.1(14) . 9
C3' O5' C3' 55.1(18) 13 .
C3' O5' Tb2 131.0(12) 13 9
C3' O5' Tb2 131.0(12) . 9
C6' O6' C6' 73(3) 21 .
C6' O6' Tb1 136.6(15) 21 .
C6' O6' Tb1 136.6(15) . .
O7' O7' C6' 98.9(19) 21 .
O7' O7' C6' 42.8(12) 21 21
C6' O7' C6' 56(3) . 21
O1W O1W Tb3 78.8(5) 17 .
O5W O5W Tb5 82.6(11) 13 .
C2 C1 C2' 146.9(18) . .
C2 C1 Ge1 105.9(13) . .
C2' C1 Ge1 107.3(13) . .
C3 C2 C1 128.1(16) . .
C3 C3 O4 63.4(12) 21 .
C3 C3 O5 67.1(10) 21 .
O4 C3 O5 109.6(13) . .
C3 C3 C2 127.7(15) 21 .
O4 C3 C2 130.4(13) . .
O5 C3 C2 119.0(14) . .
C5' C4 C5 128(2) . .
C5' C4 Ge2 115.0(15) . .
C5 C4 Ge2 115.3(14) . .
C4 C5 C6 109.0(19) . .
O7 C6 O6 117(2) . .
O7 C6 C5 118(2) . .
O6 C6 C5 122.8(17) . .
O7 C6 C6 76.3(16) . 13
O6 C6 C6 55.0(10) . 13
C5 C6 C6 127.6(16) . 13
O7 C6 O7 33.9(13) . 13
O6 C6 O7 89.4(17) . 13
C5 C6 O7 132.2(19) . 13
C6 C6 O7 42.4(9) 13 13
O12 C7 O11 123.5(13) . .
O12 C7 C8 120.9(16) . .
O11 C7 C8 115.6(14) . .
N1 C8 C9 123.7(14) . .
N1 C8 C7 116.8(15) . .
C9 C8 C7 119.5(16) . .
C10 C9 C8 122.0(19) . .
C10 C9 H9 119.0 . .
C8 C9 H9 119.0 . .
C9 C10 C11 115(2) . .
C9 C10 H10 122.5 . .
C11 C10 H10 122.5 . .
C12 C11 C10 117.4(18) . .
C12 C11 H11 121.3 . .
C10 C11 H11 121.3 . .
N1 C12 C11 122.6(19) . .
N1 C12 H12 118.7 . .
C11 C12 H12 118.7 . .
C3' C2' C1 119.1(15) . .
O4' C3' C3' 58.2(11) . 13
O4' C3' O5' 106.0(13) . .
C3' C3' O5' 62.5(9) 13 .
O4' C3' C2' 139.7(16) . .
C3' C3' C2' 121.5(14) 13 .
O5' C3' C2' 107.4(15) . .
C4 C5' C6' 114(2) . .
O7' C6' O6' 117(3) . .
O7' C6' C6' 81.1(19) . 21
O6' C6' C6' 53.3(15) . 21
O7' C6' C5' 118(2) . .
O6' C6' C5' 121(3) . .
C6' C6' C5' 119.8(16) 21 .
O7' C6' O7' 38.3(19) . 21
O6' C6' O7' 87(2) . 21
C6' C6' O7' 42.8(12) 21 21
C5' C6' O7' 129(2) . 21

loop_
_geom_bond_atom_site_label_1
_geom_bond_atom_site_label_2
_geom_bond_distance
_geom_bond_site_symmetry_2
Tb1 O10 2.312(8) 21
Tb1 O10 2.312(8) .
Tb1 O3 2.317(7) 21
Tb1 O3 2.317(7) .
Tb1 O6' 2.371(14) .
Tb1 O5 2.403(11) .
Tb1 O12 2.592(11) .
Tb1 O12 2.592(11) 21
Tb1 Tb2 3.7284(5) .
Tb1 Tb2 3.7284(5) 9
Tb2 O3 2.289(8) 5
Tb2 O3 2.289(8) 21
Tb2 O10 2.290(8) 5
Tb2 O10 2.290(8) 21
Tb2 O11 2.404(10) 17
Tb2 O11 2.404(10) .
Tb2 O5' 2.464(11) 5
Tb2 O6 2.493(13) 5
Tb2 Tb1 3.7284(5) 5
Tb2 Tb3 3.8977(11) .
Tb3 O4 2.326(12) 35_566
Tb3 O1W 2.362(19) 17
Tb3 O1W 2.362(19) .
Tb3 O4' 2.380(16) 5
Tb3 O7 2.395(16) 5
Tb3 O7 2.395(16) 21
Tb3 O11 2.427(10) .
Tb3 O11 2.427(10) 17
Tb3 N1 2.591(14) .
Tb3 N1 2.591(14) 17
Tb4 O2W 2.44(5) 5
Tb4 O2W 2.44(5) .
Tb4 O2W 2.44(5) 9
Tb4 O3W 2.46(2) .
Tb4 O2 2.532(12) 9
Tb4 O2 2.532(12) 5
Tb4 O2 2.532(12) .
Tb4 O1 2.757(13) .
Tb4 O1 2.757(13) 5
Tb4 O1 2.757(13) 9
Tb5 O4W 2.400(18) .
Tb5 O5W 2.41(4) 13
Tb5 O5W 2.41(4) 21
Tb5 O5W 2.41(4) 9
Tb5 O5W 2.41(4) .
Tb5 O5W 2.41(4) 17
Tb5 O5W 2.41(4) 5
Tb5 O8 2.571(12) 9
Tb5 O8 2.571(12) 5
Tb5 O8 2.571(12) .
Tb5 O9 2.686(13) 5
Tb5 O9 2.686(13) 9
Ge1 O3 1.744(8) .
Ge1 O2 1.781(5) .
Ge1 O1 1.781(5) .
Ge1 C1 1.983(15) .
Ge2 O10 1.747(8) .
Ge2 O9 1.796(5) .
Ge2 O8 1.796(5) .
Ge2 C4 1.949(13) .
N1 C12 1.31(2) .
N1 C8 1.33(2) .
O1 Ge1 1.781(5) 21
O2 Ge1 1.781(5) 13
O3 Tb2 2.289(8) 9
O4 C3 1.232(9) 21
O4 C3 1.232(9) .
O4 Tb3 2.326(12) 32_646
O5 C3 1.420(9) 21
O5 C3 1.420(9) .
O6 C6 1.40(3) .
O6 C6 1.40(3) 13
O6 Tb2 2.493(12) 9
O7 O7 1.02(4) 13
O7 C6 1.233(10) .
O7 C6 1.78(2) 13
O7 Tb3 2.395(16) 9
O8 Ge2 1.796(5) 13
O9 Ge2 1.796(5) 21
O10 Tb2 2.290(8) 9
O11 C7 1.287(19) .
O12 C7 1.252(19) .
O4' C3' 1.256(9) 13
O4' C3' 1.256(9) .
O4' Tb3 2.380(16) 9
O5' C3' 1.429(9) 13
O5' C3' 1.429(9) .
O5' Tb2 2.464(11) 9
O6' C6' 1.29(3) 21
O6' C6' 1.29(3) .
O7' O7' 1.15(5) 21
O7' C6' 1.26(4) .
O7' C6' 1.83(4) 21
O1W O1W 0.91(5) 17
O5W O5W 0.62(9) 13
O8W O8W 1.30(3) 17
C1 C2 1.514(9) .
C1 C2' 1.516(10) .
C2 C3 1.507(9) .
C3 C3 1.10(5) 21
C4 C5' 1.502(10) .
C4 C5 1.54(3) .
C5 C6 1.54(4) .
C6 C6 1.60(6) 13
C6 O7 1.78(2) 13
C7 C8 1.489(19) .
C8 C9 1.37(2) .
C9 C10 1.36(2) .
C9 H9 0.9300 .
C10 C11 1.45(3) .
C10 H10 0.9300 .
C11 C12 1.43(3) .
C11 H11 0.9300 .
C12 H12 0.9300 .
C2' C3' 1.515(9) .
C3' C3' 1.32(4) 13
C5' C6' 1.60(4) .
C6' C6' 1.54(7) 21
C6' O7' 1.83(4) 21

loop_
_geom_torsion_atom_site_label_1
_geom_torsion_atom_site_label_2
_geom_torsion_atom_site_label_3
_geom_torsion_atom_site_label_4
_geom_torsion
_geom_torsion_site_symmetry_1
_geom_torsion_site_symmetry_4
O10 Tb1 Tb2 O3 -119.1(4) 21 5
O10 Tb1 Tb2 O3 -75.2(3) . 5
O3 Tb1 Tb2 O3 40.8(3) 21 5
O3 Tb1 Tb2 O3 -2.6(2) . 5
O6' Tb1 Tb2 O3 -156.0(4) . 5
O5 Tb1 Tb2 O3 80.5(4) . 5
O12 Tb1 Tb2 O3 142.2(3) . 5
O12 Tb1 Tb2 O3 -83(11) 21 5
Tb2 Tb1 Tb2 O3 -38.9(2) 9 5
O10 Tb1 Tb2 O3 -159.9(5) 21 21
O10 Tb1 Tb2 O3 -116.0(4) . 21
O3 Tb1 Tb2 O3 -43.4(3) . 21
O6' Tb1 Tb2 O3 163.2(5) . 21
O5 Tb1 Tb2 O3 39.7(5) . 21
O12 Tb1 Tb2 O3 101.4(4) . 21
O12 Tb1 Tb2 O3 -124(11) 21 21
Tb2 Tb1 Tb2 O3 -79.7(3) 9 21
O10 Tb1 Tb2 O10 -40.9(3) 21 5
O10 Tb1 Tb2 O10 2.9(2) . 5
O3 Tb1 Tb2 O10 119.0(4) 21 5
O3 Tb1 Tb2 O10 75.5(3) . 5
O6' Tb1 Tb2 O10 -77.9(4) . 5
O5 Tb1 Tb2 O10 158.6(4) . 5
O12 Tb1 Tb2 O10 -139.7(4) . 5
O12 Tb1 Tb2 O10 -5(11) 21 5
Tb2 Tb1 Tb2 O10 39.3(2) 9 5
O10 Tb1 Tb2 O10 43.8(3) . 21
O3 Tb1 Tb2 O10 159.9(5) 21 21
O3 Tb1 Tb2 O10 116.4(4) . 21
O6' Tb1 Tb2 O10 -37.0(5) . 21
O5 Tb1 Tb2 O10 -160.5(5) . 21
O12 Tb1 Tb2 O10 -98.8(4) . 21
O12 Tb1 Tb2 O10 36(11) 21 21
Tb2 Tb1 Tb2 O10 80.2(3) 9 21
O10 Tb1 Tb2 O11 98.0(6) 21 17
O10 Tb1 Tb2 O11 141.9(6) . 17
O3 Tb1 Tb2 O11 -102.1(6) 21 17
O3 Tb1 Tb2 O11 -145.6(6) . 17
O6' Tb1 Tb2 O11 61.1(6) . 17
O5 Tb1 Tb2 O11 -62.5(6) . 17
O12 Tb1 Tb2 O11 -0.7(6) . 17
O12 Tb1 Tb2 O11 134(11) 21 17
Tb2 Tb1 Tb2 O11 178.2(5) 9 17
O10 Tb1 Tb2 O11 99.2(4) 21 .
O10 Tb1 Tb2 O11 143.0(3) . .
O3 Tb1 Tb2 O11 -101.0(4) 21 .
O3 Tb1 Tb2 O11 -144.4(3) . .
O6' Tb1 Tb2 O11 62.2(4) . .
O5 Tb1 Tb2 O11 -61.3(4) . .
O12 Tb1 Tb2 O11 0.4(4) . .
O12 Tb1 Tb2 O11 135(11) 21 .
Tb2 Tb1 Tb2 O11 179.3(2) 9 .
O10 Tb1 Tb2 O5' 166.7(4) 21 5
O10 Tb1 Tb2 O5' -149.5(3) . 5
O3 Tb1 Tb2 O5' -33.5(4) 21 5
O3 Tb1 Tb2 O5' -76.9(3) . 5
O6' Tb1 Tb2 O5' 129.7(4) . 5
O5 Tb1 Tb2 O5' 6.2(4) . 5
O12 Tb1 Tb2 O5' 67.9(4) . 5
O12 Tb1 Tb2 O5' -157(11) 21 5
Tb2 Tb1 Tb2 O5' -113.2(3) 9 5
O10 Tb1 Tb2 O6 31.9(4) 21 5
O10 Tb1 Tb2 O6 75.7(3) . 5
O3 Tb1 Tb2 O6 -168.3(4) 21 5
O3 Tb1 Tb2 O6 148.3(3) . 5
O6' Tb1 Tb2 O6 -5.1(4) . 5
O5 Tb1 Tb2 O6 -128.6(4) . 5
O12 Tb1 Tb2 O6 -66.9(4) . 5
O12 Tb1 Tb2 O6 68(11) 21 5
Tb2 Tb1 Tb2 O6 112.0(3) 9 5
O10 Tb1 Tb2 Tb1 -79.9(3) 21 5
O10 Tb1 Tb2 Tb1 -36.1(2) . 5
O3 Tb1 Tb2 Tb1 79.9(3) 21 5
O3 Tb1 Tb2 Tb1 36.5(2) . 5
O6' Tb1 Tb2 Tb1 -116.9(4) . 5
O5 Tb1 Tb2 Tb1 119.6(3) . 5
O12 Tb1 Tb2 Tb1 -178.7(3) . 5
O12 Tb1 Tb2 Tb1 -44(11) 21 5
Tb2 Tb1 Tb2 Tb1 0.27(5) 9 5
O10 Tb1 Tb2 Tb3 99.4(3) 21 .
O10 Tb1 Tb2 Tb3 143.2(2) . .
O3 Tb1 Tb2 Tb3 -100.8(3) 21 .
O3 Tb1 Tb2 Tb3 -144.2(2) . .
O6' Tb1 Tb2 Tb3 62.4(4) . .
O5 Tb1 Tb2 Tb3 -61.1(3) . .
O12 Tb1 Tb2 Tb3 0.6(3) . .
O12 Tb1 Tb2 Tb3 136(11) 21 .
Tb2 Tb1 Tb2 Tb3 179.525(19) 9 .
O3 Tb2 Tb3 O4 130.7(2) 5 35_566
O3 Tb2 Tb3 O4 -130.7(2) 21 35_566
O10 Tb2 Tb3 O4 49.0(2) 5 35_566
O10 Tb2 Tb3 O4 -49.0(2) 21 35_566
O11 Tb2 Tb3 O4 89.3(4) 17 35_566
O11 Tb2 Tb3 O4 -89.3(4) . 35_566
O5' Tb2 Tb3 O4 180.000(2) 5 35_566
O6 Tb2 Tb3 O4 0.000(2) 5 35_566
Tb1 Tb2 Tb3 O4 89.66(2) 5 35_566
Tb1 Tb2 Tb3 O4 -89.66(2) . 35_566
O3 Tb2 Tb3 O1W -31.1(9) 5 17
O3 Tb2 Tb3 O1W 67.6(9) 21 17
O10 Tb2 Tb3 O1W -112.8(9) 5 17
O10 Tb2 Tb3 O1W 149.3(9) 21 17
O11 Tb2 Tb3 O1W -72.4(10) 17 17
O11 Tb2 Tb3 O1W 108.9(10) . 17
O5' Tb2 Tb3 O1W 18.3(9) 5 17
O6 Tb2 Tb3 O1W -161.7(9) 5 17
Tb1 Tb2 Tb3 O1W -72.1(9) 5 17
Tb1 Tb2 Tb3 O1W 108.6(9) . 17
O3 Tb2 Tb3 O1W -67.6(9) 5 .
O3 Tb2 Tb3 O1W 31.1(9) 21 .
O10 Tb2 Tb3 O1W -149.3(9) 5 .
O10 Tb2 Tb3 O1W 112.8(9) 21 .
O11 Tb2 Tb3 O1W -108.9(10) 17 .
O11 Tb2 Tb3 O1W 72.4(10) . .
O5' Tb2 Tb3 O1W -18.3(9) 5 .
O6 Tb2 Tb3 O1W 161.7(9) 5 .
Tb1 Tb2 Tb3 O1W -108.6(9) 5 .
Tb1 Tb2 Tb3 O1W 72.1(9) . .
O3 Tb2 Tb3 O4' -49.3(2) 5 5
O3 Tb2 Tb3 O4' 49.3(2) 21 5
O10 Tb2 Tb3 O4' -131.0(2) 5 5
O10 Tb2 Tb3 O4' 131.0(2) 21 5
O11 Tb2 Tb3 O4' -90.7(4) 17 5
O11 Tb2 Tb3 O4' 90.7(4) . 5
O5' Tb2 Tb3 O4' 0.0 5 5
O6 Tb2 Tb3 O4' 180.000(1) 5 5
Tb1 Tb2 Tb3 O4' -90.34(2) 5 5
Tb1 Tb2 Tb3 O4' 90.34(2) . 5
O3 Tb2 Tb3 O7 117.9(5) 5 5
O3 Tb2 Tb3 O7 -143.5(5) 21 5
O10 Tb2 Tb3 O7 36.2(5) 5 5
O10 Tb2 Tb3 O7 -61.8(5) 21 5
O11 Tb2 Tb3 O7 76.5(6) 17 5
O11 Tb2 Tb3 O7 -102.2(6) . 5
O5' Tb2 Tb3 O7 167.2(4) 5 5
O6 Tb2 Tb3 O7 -12.8(4) 5 5
Tb1 Tb2 Tb3 O7 76.9(4) 5 5
Tb1 Tb2 Tb3 O7 -102.5(4) . 5
O3 Tb2 Tb3 O7 143.5(5) 5 21
O3 Tb2 Tb3 O7 -117.9(5) 21 21
O10 Tb2 Tb3 O7 61.8(5) 5 21
O10 Tb2 Tb3 O7 -36.2(5) 21 21
O11 Tb2 Tb3 O7 102.2(6) 17 21
O11 Tb2 Tb3 O7 -76.5(6) . 21
O5' Tb2 Tb3 O7 -167.2(4) 5 21
O6 Tb2 Tb3 O7 12.8(4) 5 21
Tb1 Tb2 Tb3 O7 102.5(4) 5 21
Tb1 Tb2 Tb3 O7 -76.9(4) . 21
O3 Tb2 Tb3 O11 -140.0(5) 5 .
O3 Tb2 Tb3 O11 -41.3(4) 21 .
O10 Tb2 Tb3 O11 138.3(5) 5 .
O10 Tb2 Tb3 O11 40.4(5) 21 .
O11 Tb2 Tb3 O11 178.7(8) 17 .
O5' Tb2 Tb3 O11 -90.7(4) 5 .
O6 Tb2 Tb3 O11 89.3(4) 5 .
Tb1 Tb2 Tb3 O11 179.0(4) 5 .
Tb1 Tb2 Tb3 O11 -0.3(4) . .
O3 Tb2 Tb3 O11 41.3(4) 5 17
O3 Tb2 Tb3 O11 140.0(5) 21 17
O10 Tb2 Tb3 O11 -40.4(5) 5 17
O10 Tb2 Tb3 O11 -138.3(5) 21 17
O11 Tb2 Tb3 O11 -178.7(8) . 17
O5' Tb2 Tb3 O11 90.7(4) 5 17
O6 Tb2 Tb3 O11 -89.3(4) 5 17
Tb1 Tb2 Tb3 O11 0.3(4) 5 17
Tb1 Tb2 Tb3 O11 -179.0(4) . 17
O3 Tb2 Tb3 N1 -144.2(4) 5 .
O3 Tb2 Tb3 N1 -45.5(4) 21 .
O10 Tb2 Tb3 N1 134.2(4) 5 .
O10 Tb2 Tb3 N1 36.2(4) 21 .
O11 Tb2 Tb3 N1 174.5(5) 17 .
O11 Tb2 Tb3 N1 -4.2(5) . .
O5' Tb2 Tb3 N1 -94.8(3) 5 .
O6 Tb2 Tb3 N1 85.2(3) 5 .
Tb1 Tb2 Tb3 N1 174.9(3) 5 .
Tb1 Tb2 Tb3 N1 -4.5(3) . .
O3 Tb2 Tb3 N1 45.5(4) 5 17
O3 Tb2 Tb3 N1 144.2(4) 21 17
O10 Tb2 Tb3 N1 -36.2(4) 5 17
O10 Tb2 Tb3 N1 -134.2(4) 21 17
O11 Tb2 Tb3 N1 4.2(5) 17 17
O11 Tb2 Tb3 N1 -174.5(5) . 17
O5' Tb2 Tb3 N1 94.8(3) 5 17
O6 Tb2 Tb3 N1 -85.2(3) 5 17
Tb1 Tb2 Tb3 N1 4.5(3) 5 17
Tb1 Tb2 Tb3 N1 -174.9(3) . 17
O4 Tb3 N1 C12 -33.2(15) 35_566 .
O1W Tb3 N1 C12 36.3(16) 17 .
O1W Tb3 N1 C12 40.0(16) . .
O4' Tb3 N1 C12 107.5(15) 5 .
O7 Tb3 N1 C12 -103.4(16) 5 .
O7 Tb3 N1 C12 -107.9(16) 21 .
O11 Tb3 N1 C12 178.6(16) . .
O11 Tb3 N1 C12 -174.1(14) 17 .
N1 Tb3 N1 C12 -26(3) 17 .
Tb2 Tb3 N1 C12 -178.7(15) . .
O4 Tb3 N1 C8 143.7(12) 35_566 .
O1W Tb3 N1 C8 -146.8(12) 17 .
O1W Tb3 N1 C8 -143.1(13) . .
O4' Tb3 N1 C8 -75.6(12) 5 .
O7 Tb3 N1 C8 73.5(12) 5 .
O7 Tb3 N1 C8 69.0(12) 21 .
O11 Tb3 N1 C8 -4.5(11) . .
O11 Tb3 N1 C8 2.8(14) 17 .
N1 Tb3 N1 C8 151.4(12) 17 .
Tb2 Tb3 N1 C8 -1.8(12) . .
O3 Ge1 O1 Ge1 14.1(11) . 21
O2 Ge1 O1 Ge1 125.6(10) . 21
C1 Ge1 O1 Ge1 -117.6(10) . 21
O3 Ge1 O1 Tb4 -96.7(4) . .
O2 Ge1 O1 Tb4 14.7(5) . .
C1 Ge1 O1 Tb4 131.5(5) . .
O2W Tb4 O1 Ge1 113.4(4) 5 21
O2W Tb4 O1 Ge1 79.9(10) . 21
O2W Tb4 O1 Ge1 147.0(10) 9 21
O3W Tb4 O1 Ge1 -66.6(4) . 21
O2 Tb4 O1 Ge1 -66.6(4) 9 21
O2 Tb4 O1 Ge1 12.2(4) 5 21
O2 Tb4 O1 Ge1 -145.4(6) . 21
O1 Tb4 O1 Ge1 -0.4(7) 5 21
O1 Tb4 O1 Ge1 -132.76(7) 9 21
O2W Tb4 O1 Ge1 -113.4(4) 5 .
O2W Tb4 O1 Ge1 -147.0(10) . .
O2W Tb4 O1 Ge1 -79.9(10) 9 .
O3W Tb4 O1 Ge1 66.6(4) . .
O2 Tb4 O1 Ge1 66.6(4) 9 .
O2 Tb4 O1 Ge1 145.4(6) 5 .
O2 Tb4 O1 Ge1 -12.2(4) . .
O1 Tb4 O1 Ge1 132.76(7) 5 .
O1 Tb4 O1 Ge1 0.4(7) 9 .
O3 Ge1 O2 Ge1 -37.0(10) . 13
O1 Ge1 O2 Ge1 -147.9(9) . 13
C1 Ge1 O2 Ge1 101.2(9) . 13
O3 Ge1 O2 Tb4 94.2(5) . .
O1 Ge1 O2 Tb4 -16.7(5) . .
C1 Ge1 O2 Tb4 -127.6(6) . .
O2W Tb4 O2 Ge1 150.0(13) 5 .
O2W Tb4 O2 Ge1 69.2(13) . .
O2W Tb4 O2 Ge1 109.6(5) 9 .
O3W Tb4 O2 Ge1 -70.4(5) . .
O2 Tb4 O2 Ge1 -133.34(12) 9 .
O2 Tb4 O2 Ge1 -7.5(8) 5 .
O1 Tb4 O2 Ge1 12.7(4) . .
O1 Tb4 O2 Ge1 -70.4(5) 5 .
O1 Tb4 O2 Ge1 -153.5(7) 9 .
O2W Tb4 O2 Ge1 -69.2(13) 5 13
O2W Tb4 O2 Ge1 -150.0(13) . 13
O2W Tb4 O2 Ge1 -109.6(5) 9 13
O3W Tb4 O2 Ge1 70.4(5) . 13
O2 Tb4 O2 Ge1 7.5(8) 9 13
O2 Tb4 O2 Ge1 133.34(12) 5 13
O1 Tb4 O2 Ge1 153.5(7) . 13
O1 Tb4 O2 Ge1 70.4(5) 5 13
O1 Tb4 O2 Ge1 -12.7(4) 9 13
O2 Ge1 O3 Tb2 54.7(6) . 9
O1 Ge1 O3 Tb2 153.5(5) . 9
C1 Ge1 O3 Tb2 -81.2(6) . 9
O2 Ge1 O3 Tb1 -150.1(5) . .
O1 Ge1 O3 Tb1 -51.2(7) . .
C1 Ge1 O3 Tb1 74.1(7) . .
O10 Tb1 O3 Ge1 125.0(5) 21 .
O10 Tb1 O3 Ge1 -170.6(6) . .
O3 Tb1 O3 Ge1 65.0(6) 21 .
O6' Tb1 O3 Ge1 -132.7(7) . .
O5 Tb1 O3 Ge1 -16.4(5) . .
O12 Tb1 O3 Ge1 23.8(9) . .
O12 Tb1 O3 Ge1 -92.1(5) 21 .
Tb2 Tb1 O3 Ge1 89.3(5) . .
Tb2 Tb1 O3 Ge1 -158.2(7) 9 .
O10 Tb1 O3 Tb2 -76.8(4) 21 9
O10 Tb1 O3 Tb2 -12.3(3) . 9
O3 Tb1 O3 Tb2 -136.8(2) 21 9
O6' Tb1 O3 Tb2 25.6(8) . 9
O5 Tb1 O3 Tb2 141.8(4) . 9
O12 Tb1 O3 Tb2 -178.0(4) . 9
O12 Tb1 O3 Tb2 66.1(4) 21 9
Tb2 Tb1 O3 Tb2 -112.5(3) . 9
O10 Tb1 O5 C3 24(3) 21 21
O10 Tb1 O5 C3 -177(2) . 21
O3 Tb1 O5 C3 64(3) 21 21
O3 Tb1 O5 C3 143(3) . 21
O6' Tb1 O5 C3 -77(3) . 21
O12 Tb1 O5 C3 -15(3) . 21
O12 Tb1 O5 C3 -139(3) 21 21
Tb2 Tb1 O5 C3 41(3) . 21
Tb2 Tb1 O5 C3 165(3) 9 21
O10 Tb1 O5 C3 177(2) 21 .
O10 Tb1 O5 C3 -24(3) . .
O3 Tb1 O5 C3 -143(3) 21 .
O3 Tb1 O5 C3 -64(3) . .
O6' Tb1 O5 C3 77(3) . .
O12 Tb1 O5 C3 139(3) . .
O12 Tb1 O5 C3 15(3) 21 .
Tb2 Tb1 O5 C3 -165(3) . .
Tb2 Tb1 O5 C3 -41(3) 9 .
O10 Ge2 O8 Ge2 32.6(9) . 13
O9 Ge2 O8 Ge2 143.3(8) . 13
C4 Ge2 O8 Ge2 -106.9(8) . 13
O10 Ge2 O8 Tb5 -92.6(4) . .
O9 Ge2 O8 Tb5 18.1(5) . .
C4 Ge2 O8 Tb5 127.9(6) . .
O4W Tb5 O8 Ge2 68.6(4) . .
O5W Tb5 O8 Ge2 -124.0(17) 13 .
O5W Tb5 O8 Ge2 -140.3(11) 21 .
O5W Tb5 O8 Ge2 -82.5(11) 9 .
O5W Tb5 O8 Ge2 -98.8(18) . .
O5W Tb5 O8 Ge2 -74.3(11) 17 .
O5W Tb5 O8 Ge2 -148.4(11) 5 .
O8 Tb5 O8 Ge2 133.90(9) 9 .
O8 Tb5 O8 Ge2 3.3(7) 5 .
O9 Tb5 O8 Ge2 68.6(4) 5 .
O9 Tb5 O8 Ge2 151.4(6) 9 .
O4W Tb5 O8 Ge2 -68.6(4) . 13
O5W Tb5 O8 Ge2 98.8(18) 13 13
O5W Tb5 O8 Ge2 82.5(11) 21 13
O5W Tb5 O8 Ge2 140.3(11) 9 13
O5W Tb5 O8 Ge2 124.0(17) . 13
O5W Tb5 O8 Ge2 148.4(11) 17 13
O5W Tb5 O8 Ge2 74.3(11) 5 13
O8 Tb5 O8 Ge2 -3.3(7) 9 13
O8 Tb5 O8 Ge2 -133.90(9) 5 13
O9 Tb5 O8 Ge2 -68.6(4) 5 13
O9 Tb5 O8 Ge2 14.2(4) 9 13
O10 Ge2 O9 Ge2 -20.1(10) . 21
O8 Ge2 O9 Ge2 -132.0(9) . 21
C4 Ge2 O9 Ge2 112.2(9) . 21
O10 Ge2 O9 Tb5 95.0(4) . .
O8 Ge2 O9 Tb5 -16.9(5) . .
C4 Ge2 O9 Tb5 -132.7(5) . .
O4W Tb5 O9 Ge2 -66.6(4) . .
O5W Tb5 O9 Ge2 149.6(13) 13 .
O5W Tb5 O9 Ge2 72.7(11) 21 .
O5W Tb5 O9 Ge2 105.2(12) 9 .
O5W Tb5 O9 Ge2 154.1(11) . .
O5W Tb5 O9 Ge2 121.6(12) 17 .
O5W Tb5 O9 Ge2 77.2(13) 5 .
O8 Tb5 O9 Ge2 -66.6(4) 9 .
O8 Tb5 O9 Ge2 -147.1(6) 5 .
O8 Tb5 O9 Ge2 13.9(4) . .
O9 Tb5 O9 Ge2 -133.67(7) 5 .
O9 Tb5 O9 Ge2 0.5(7) 9 .
O4W Tb5 O9 Ge2 66.6(4) . 21
O5W Tb5 O9 Ge2 -77.2(13) 13 21
O5W Tb5 O9 Ge2 -154.1(11) 21 21
O5W Tb5 O9 Ge2 -121.6(12) 9 21
O5W Tb5 O9 Ge2 -72.7(11) . 21
O5W Tb5 O9 Ge2 -105.2(12) 17 21
O5W Tb5 O9 Ge2 -149.6(13) 5 21
O8 Tb5 O9 Ge2 66.6(4) 9 21
O8 Tb5 O9 Ge2 -13.9(4) 5 21
O8 Tb5 O9 Ge2 147.1(6) . 21
O9 Tb5 O9 Ge2 -0.5(7) 5 21
O9 Tb5 O9 Ge2 133.67(7) 9 21
O9 Ge2 O10 Tb2 -150.8(5) . 9
O8 Ge2 O10 Tb2 -53.0(6) . 9
C4 Ge2 O10 Tb2 83.7(7) . 9
O9 Ge2 O10 Tb1 53.8(7) . .
O8 Ge2 O10 Tb1 151.6(5) . .
C4 Ge2 O10 Tb1 -71.6(7) . .
O10 Tb1 O10 Ge2 -65.1(6) 21 .
O3 Tb1 O10 Ge2 -125.3(5) 21 .
O3 Tb1 O10 Ge2 170.7(6) . .
O6' Tb1 O10 Ge2 14.6(5) . .
O5 Tb1 O10 Ge2 128.5(7) . .
O12 Tb1 O10 Ge2 -23.0(8) . .
O12 Tb1 O10 Ge2 90.3(5) 21 .
Tb2 Tb1 O10 Ge2 -89.5(5) . .
Tb2 Tb1 O10 Ge2 158.4(7) 9 .
O10 Tb1 O10 Tb2 136.6(2) 21 9
O3 Tb1 O10 Tb2 76.3(4) 21 9
O3 Tb1 O10 Tb2 12.3(3) . 9
O6' Tb1 O10 Tb2 -143.8(4) . 9
O5 Tb1 O10 Tb2 -29.9(7) . 9
O12 Tb1 O10 Tb2 178.6(4) . 9
O12 Tb1 O10 Tb2 -68.0(4) 21 9
Tb2 Tb1 O10 Tb2 112.1(3) . 9
O3 Tb2 O11 C7 -120.4(11) 5 .
O3 Tb2 O11 C7 -40.8(11) 21 .
O10 Tb2 O11 C7 109.1(11) 5 .
O10 Tb2 O11 C7 30.2(11) 21 .
O11 Tb2 O11 C7 174.1(10) 17 .
O5' Tb2 O11 C7 -111.3(11) 5 .
O6 Tb2 O11 C7 99.8(11) 5 .
Tb1 Tb2 O11 C7 172.9(9) 5 .
Tb1 Tb2 O11 C7 -5.4(11) . .
Tb3 Tb2 O11 C7 174.9(13) . .
O3 Tb2 O11 Tb3 64.7(6) 5 .
O3 Tb2 O11 Tb3 144.3(4) 21 .
O10 Tb2 O11 Tb3 -65.8(6) 5 .
O10 Tb2 O11 Tb3 -144.7(4) 21 .
O11 Tb2 O11 Tb3 -0.8(5) 17 .
O5' Tb2 O11 Tb3 73.8(4) 5 .
O6 Tb2 O11 Tb3 -75.1(4) 5 .
Tb1 Tb2 O11 Tb3 -2.0(8) 5 .
Tb1 Tb2 O11 Tb3 179.7(4) . .
O4 Tb3 O11 C7 -43.6(12) 35_566 .
O1W Tb3 O11 C7 67.9(14) 17 .
O1W Tb3 O11 C7 49.0(13) . .
O4' Tb3 O11 C7 105.9(11) 5 .
O7 Tb3 O11 C7 -104.0(12) 5 .
O7 Tb3 O11 C7 -83.8(12) 21 .
O11 Tb3 O11 C7 -174.1(10) 17 .
N1 Tb3 O11 C7 0.5(11) . .
N1 Tb3 O11 C7 -167.2(10) 17 .
Tb2 Tb3 O11 C7 -174.9(13) . .
O4 Tb3 O11 Tb2 131.3(4) 35_566 .
O1W Tb3 O11 Tb2 -117.2(8) 17 .
O1W Tb3 O11 Tb2 -136.1(7) . .
O4' Tb3 O11 Tb2 -79.2(4) 5 .
O7 Tb3 O11 Tb2 70.9(5) 5 .
O7 Tb3 O11 Tb2 91.1(6) 21 .
O11 Tb3 O11 Tb2 0.8(5) 17 .
N1 Tb3 O11 Tb2 175.4(5) . .
N1 Tb3 O11 Tb2 7.7(7) 17 .
O10 Tb1 O12 C7 -30.6(17) 21 .
O10 Tb1 O12 C7 -73.4(19) . .
O3 Tb1 O12 C7 42.2(17) 21 .
O3 Tb1 O12 C7 83.7(18) . .
O6' Tb1 O12 C7 -111.9(18) . .
O5 Tb1 O12 C7 125.1(18) . .
O12 Tb1 O12 C7 -172.8(15) 21 .
Tb2 Tb1 O12 C7 6.1(17) . .
Tb2 Tb1 O12 C7 -38(12) 9 .
O10 Tb1 O6' C6' -80(2) 21 21
O10 Tb1 O6' C6' -160(2) . 21
O3 Tb1 O6' C6' -43(3) 21 21
O3 Tb1 O6' C6' 164(2) . 21
O5 Tb1 O6' C6' 60(2) . 21
O12 Tb1 O6' C6' -2(2) . 21
O12 Tb1 O6' C6' 123(3) 21 21
Tb2 Tb1 O6' C6' -59(3) . 21
Tb2 Tb1 O6' C6' 179(2) 9 21
O10 Tb1 O6' C6' 160(2) 21 .
O10 Tb1 O6' C6' 80(2) . .
O3 Tb1 O6' C6' -164(2) 21 .
O3 Tb1 O6' C6' 43(3) . .
O5 Tb1 O6' C6' -60(2) . .
O12 Tb1 O6' C6' -123(3) . .
O12 Tb1 O6' C6' 2(2) 21 .
Tb2 Tb1 O6' C6' -179(2) . .
Tb2 Tb1 O6' C6' 59(3) 9 .
O4 Tb3 O1W O1W -86.1(2) 35_566 17
O4' Tb3 O1W O1W 86.0(2) 5 17
O7 Tb3 O1W O1W -84.4(10) 5 17
O7 Tb3 O1W O1W -121.6(8) 21 17
O11 Tb3 O1W O1W 145.8(5) . 17
O11 Tb3 O1W O1W 46.7(6) 17 17
N1 Tb3 O1W O1W -170.1(3) . 17
N1 Tb3 O1W O1W -9.6(3) 17 17
Tb2 Tb3 O1W O1W 104.5(8) . 17
O4W Tb5 O5W O5W 99.2(13) . 13
O5W Tb5 O5W O5W -57.8(7) 21 13
O5W Tb5 O5W O5W -117.6(14) 9 13
O5W Tb5 O5W O5W -130.0(6) 17 13
O5W Tb5 O5W O5W -44.1(13) 5 13
O8 Tb5 O5W O5W 32.84(19) 9 13
O8 Tb5 O5W O5W 146.39(17) 5 13
O8 Tb5 O5W O5W -100.2(14) . 13
O9 Tb5 O5W O5W 86.6(5) 5 13
O9 Tb5 O5W O5W -16.3(6) 9 13
O3 Ge1 C1 C2 -90.0(12) . .
O2 Ge1 C1 C2 136.2(11) . .
O1 Ge1 C1 C2 35.7(13) . .
O3 Ge1 C1 C2' 89.6(12) . .
O2 Ge1 C1 C2' -44.1(14) . .
O1 Ge1 C1 C2' -144.6(12) . .
C2' C1 C2 C3 -121(3) . .
Ge1 C1 C2 C3 59(3) . .
Tb3 O4 C3 C3 -120(2) 32_646 21
C3 O4 C3 O5 -50(2) 21 .
Tb3 O4 C3 O5 -170.6(7) 32_646 .
C3 O4 C3 C2 118(3) 21 .
Tb3 O4 C3 C2 -2(4) 32_646 .
Tb1 O5 C3 C3 -166(3) . 21
C3 O5 C3 O4 48(2) 21 .
Tb1 O5 C3 O4 -118(2) . .
C3 O5 C3 C2 -121.7(19) 21 .
Tb1 O5 C3 C2 73(4) . .
C1 C2 C3 C3 -122(2) . 21
C1 C2 C3 O4 153(3) . .
C1 C2 C3 O5 -40(4) . .
O10 Ge2 C4 C5' 82.3(16) . .
O9 Ge2 C4 C5' -43.8(17) . .
O8 Ge2 C4 C5' -142.5(15) . .
O10 Ge2 C4 C5 -85.0(15) . .
O9 Ge2 C4 C5 148.9(15) . .
O8 Ge2 C4 C5 50.2(16) . .
C5' C4 C5 C6 -130(2) . .
Ge2 C4 C5 C6 35(3) . .
O7 O7 C6 O6 -38(2) 13 .
C6 O7 C6 O6 -38(2) 13 .
Tb3 O7 C6 O6 47(3) 9 .
O7 O7 C6 C5 126(2) 13 .
C6 O7 C6 C5 126(2) 13 .
Tb3 O7 C6 C5 -149.4(19) 9 .
O7 O7 C6 C6 0.000(8) 13 13
Tb3 O7 C6 C6 85.1(17) 9 13
C6 O7 C6 O7 0.000(15) 13 13
Tb3 O7 C6 O7 85.1(17) 9 13
C6 O6 C6 O7 47(3) 13 .
Tb2 O6 C6 O7 -74(2) 9 .
C6 O6 C6 C5 -116(2) 13 .
Tb2 O6 C6 C5 124(2) 9 .
Tb2 O6 C6 C6 -120.4(14) 9 13
C6 O6 C6 O7 26.6(15) 13 13
Tb2 O6 C6 O7 -93.8(14) 9 13
C4 C5 C6 O7 150(2) . .
C4 C5 C6 O6 -48(3) . .
C4 C5 C6 C6 -116.1(17) . 13
C4 C5 C6 O7 -172.1(18) . 13
Tb1 O12 C7 O11 -12(3) . .
Tb1 O12 C7 C8 169.3(11) . .
Tb2 O11 C7 O12 11(2) . .
Tb3 O11 C7 O12 -175.4(11) . .
Tb2 O11 C7 C8 -171.0(9) . .
Tb3 O11 C7 C8 3.0(18) . .
C12 N1 C8 C9 5(3) . .
Tb3 N1 C8 C9 -172.2(13) . .
C12 N1 C8 C7 -175.2(16) . .
Tb3 N1 C8 C7 7.7(18) . .
O12 C7 C8 N1 171.4(14) . .
O11 C7 C8 N1 -7(2) . .
O12 C7 C8 C9 -9(2) . .
O11 C7 C8 C9 172.7(15) . .
N1 C8 C9 C10 0(3) . .
C7 C8 C9 C10 179.9(18) . .
C8 C9 C10 C11 4(3) . .
C9 C10 C11 C12 -12(3) . .
C8 N1 C12 C11 -14(3) . .
Tb3 N1 C12 C11 163.1(15) . .
C10 C11 C12 N1 18(3) . .
C2 C1 C2' C3' 125(3) . .
Ge1 C1 C2' C3' -55(3) . .
Tb3 O4' C3' C3' -114.8(12) 9 13
C3' O4' C3' O5' 42(2) 13 .
Tb3 O4' C3' O5' -73(2) 9 .
C3' O4' C3' C2' -103(3) 13 .
Tb3 O4' C3' C2' 142(3) 9 .
C3' O5' C3' O4' -40(2) 13 .
Tb2 O5' C3' O4' 77(2) 9 .
Tb2 O5' C3' C3' 117.0(10) 9 13
C3' O5' C3' C2' 117.0(14) 13 .
Tb2 O5' C3' C2' -126.0(14) 9 .
C1 C2' C3' O4' -158(3) . .
C1 C2' C3' C3' 125.6(19) . 13
C1 C2' C3' O5' 58(3) . .
C5 C4 C5' C6' 115(3) . .
Ge2 C4 C5' C6' -50(3) . .
O7' O7' C6' O6' 40(3) 21 .
C6' O7' C6' O6' 40(3) 21 .
O7' O7' C6' C6' 0.000(11) 21 21
O7' O7' C6' C5' -119(2) 21 .
C6' O7' C6' C5' -119(2) 21 .
C6' O7' C6' O7' 0.00(2) 21 21
C6' O6' C6' O7' -53(3) 21 .
Tb1 O6' C6' O7' 89(3) . .
Tb1 O6' C6' C6' 142(3) . 21
C6' O6' C6' C5' 106(3) 21 .
Tb1 O6' C6' C5' -112(3) . .
C6' O6' C6' O7' -29(2) 21 21
Tb1 O6' C6' O7' 113(2) . 21
C4 C5' C6' O7' -144(3) . .
C4 C5' C6' O6' 57(4) . .
C4 C5' C6' C6' 120.1(19) . 21
C4 C5' C6' O7' 171(2) . 21
